data_4062778
_journal_name_full Organometallics
_journal_paper_doi 10.1021/om049629r
_journal_year 2004
_chemical_formula_sum 'C29 H56 B9 Cl2 N3 Ti'
_chemical_formula_weight 662.86
_space_group_IT_number 2
_symmetry_cell_setting triclinic
_symmetry_space_group_name_Hall '-P 1'
_symmetry_space_group_name_H-M 'P -1'
_cell_angle_alpha 85.430(2)
_cell_angle_beta 88.300(2)
_cell_angle_gamma 65.134(2)
_cell_formula_units_Z 2
_cell_length_a 10.2490(11)
_cell_length_b 11.3742(13)
_cell_length_c 17.818(2)
_cell_measurement_temperature 293(2)
_cell_volume 1878.6(4)
_diffrn_ambient_temperature 293(2)
_exptl_crystal_density_diffrn 1.172
_cod_database_code 4062778

loop_
_symmetry_equiv_pos_as_xyz
'x, y, z'
'-x, -y, -z'

loop_
_atom_site_label
_atom_site_type_symbol
_atom_site_fract_x
_atom_site_fract_y
_atom_site_fract_z
_atom_site_U_iso_or_equiv
_atom_site_adp_type
_atom_site_occupancy
_atom_site_symmetry_multiplicity
_atom_site_calc_flag
_atom_site_refinement_flags
_atom_site_disorder_assembly
_atom_site_disorder_group
Ti1 Ti 0.84999(5) 0.71498(4) 0.18679(3) 0.0378(2) Uani 1 1 d . B .
Cl1 Cl 1.9032(7) 0.8529(6) 0.6116(5) 0.202(3) Uani 0.50 1 d P A 1
Cl2 Cl 1.6382(8) 0.9012(8) 0.5533(5) 0.219(3) Uani 0.50 1 d P A 1
Cl1' Cl 1.9035(5) 0.9247(5) 0.5773(3) 0.1365(16) Uani 0.50 1 d P A 2
Cl2' Cl 1.6885(8) 0.8254(6) 0.5888(4) 0.176(2) Uani 0.50 1 d P A 2
C3 C 1.7352(6) 0.9548(5) 0.6014(3) 0.1124(17) Uani 1 1 d . . .
H0A H 1.7305 1.0352 0.5760 0.135 Uiso 1 1 calc R A 1
H0B H 1.6929 0.9745 0.6509 0.135 Uiso 1 1 calc R A 1
C1 C 0.5182(3) 0.6543(3) 0.28432(16) 0.0401(7) Uani 1 1 d . . .
C2 C 0.5871(3) 0.5820(3) 0.21098(16) 0.0401(7) Uani 1 1 d . . .
C10 C 0.5313(3) 0.5669(3) 0.35662(18) 0.0529(8) Uani 1 1 d . . .
H10A H 0.5077 0.4964 0.3445 0.063 Uiso 1 1 calc R . .
H10B H 0.6309 0.5287 0.3730 0.063 Uiso 1 1 calc R . .
C11 C 0.4386(3) 0.6322(3) 0.42144(18) 0.0535(8) Uani 1 1 d . . .
C12 C 0.3035(4) 0.6331(4) 0.4310(2) 0.0681(10) Uani 1 1 d . . .
H12A H 0.2696 0.5953 0.3964 0.082 Uiso 1 1 calc R . .
C13 C 0.2184(4) 0.6896(5) 0.4914(3) 0.0857(13) Uani 1 1 d . . .
H13A H 0.1276 0.6902 0.4970 0.103 Uiso 1 1 calc R . .
C14 C 0.2674(5) 0.7441(4) 0.5425(2) 0.0883(13) Uani 1 1 d . . .
H14A H 0.2107 0.7812 0.5834 0.106 Uiso 1 1 calc R . .
C15 C 0.4004(5) 0.7446(4) 0.5338(2) 0.0850(12) Uani 1 1 d . . .
H15A H 0.4333 0.7831 0.5683 0.102 Uiso 1 1 calc R . .
C16 C 0.4860(4) 0.6875(4) 0.4735(2) 0.0688(10) Uani 1 1 d . . .
H16A H 0.5769 0.6869 0.4683 0.083 Uiso 1 1 calc R . .
C20 C 0.6709(3) 0.4342(3) 0.21525(18) 0.0450(7) Uani 1 1 d . . .
H20A H 0.7593 0.4148 0.1873 0.054 Uiso 1 1 calc R . .
H20B H 0.6978 0.4052 0.2675 0.054 Uiso 1 1 calc R . .
C21 C 0.6013(3) 0.3516(3) 0.18733(16) 0.0407(7) Uani 1 1 d . . .
C22 C 0.6031(4) 0.3306(3) 0.11238(19) 0.0638(9) Uani 1 1 d . . .
H22A H 0.6443 0.3708 0.0780 0.077 Uiso 1 1 calc R . .
C23 C 0.5450(5) 0.2510(4) 0.0870(2) 0.0769(12) Uani 1 1 d . . .
H23A H 0.5468 0.2388 0.0360 0.092 Uiso 1 1 calc R . .
C24 C 0.4847(4) 0.1903(3) 0.1368(2) 0.0677(10) Uani 1 1 d . . .
H24A H 0.4455 0.1368 0.1198 0.081 Uiso 1 1 calc R . .
C25 C 0.4827(4) 0.2089(3) 0.2114(2) 0.0613(9) Uani 1 1 d . . .
H25A H 0.4429 0.1674 0.2457 0.074 Uiso 1 1 calc R . .
C26 C 0.5396(3) 0.2889(3) 0.23600(18) 0.0514(8) Uani 1 1 d . . .
H26A H 0.5365 0.3013 0.2871 0.062 Uiso 1 1 calc R . .
C31 C 0.8938(3) 0.5428(3) 0.31414(17) 0.0526(8) Uani 1 1 d . B .
H31A H 0.8791 0.4645 0.3108 0.063 Uiso 1 1 calc R . .
H31B H 0.7996 0.6148 0.3162 0.063 Uiso 1 1 calc R . .
C32 C 0.9733(5) 0.5300(5) 0.3882(2) 0.0831(12) Uani 1 1 d . . .
H32A H 0.9186 0.5157 0.4297 0.125 Uiso 1 1 calc R . .
H32B H 0.9850 0.6084 0.3936 0.125 Uiso 1 1 calc R . .
H32C H 1.0661 0.4579 0.3876 0.125 Uiso 1 1 calc R . .
C33 C 1.1028(3) 0.4535(3) 0.2308(2) 0.0583(8) Uani 1 1 d . B .
H33A H 1.1598 0.4250 0.2766 0.070 Uiso 1 1 calc R . .
H33B H 1.1557 0.4821 0.1932 0.070 Uiso 1 1 calc R . .
C34 C 1.0808(4) 0.3403(4) 0.2034(3) 0.0904(14) Uani 1 1 d . . .
H34A H 1.1726 0.2705 0.1948 0.136 Uiso 1 1 calc R . .
H34B H 1.0266 0.3675 0.1572 0.136 Uiso 1 1 calc R . .
H34C H 1.0293 0.3112 0.2407 0.136 Uiso 1 1 calc R . .
C35 C 0.8832(4) 0.9776(3) 0.1882(2) 0.0608(9) Uani 1 1 d . B .
H35A H 0.7796 1.0263 0.1890 0.073 Uiso 1 1 calc R . .
H35B H 0.9103 0.9575 0.1365 0.073 Uiso 1 1 calc R . .
C36 C 0.9508(4) 1.0641(4) 0.2112(3) 0.0752(11) Uani 1 1 d . . .
H36A H 0.9190 1.1414 0.1777 0.113 Uiso 1 1 calc R . .
H36B H 1.0536 1.0188 0.2088 0.113 Uiso 1 1 calc R . .
H36C H 0.9228 1.0872 0.2617 0.113 Uiso 1 1 calc R . .
C37 C 0.8237(14) 0.8968(10) 0.3152(6) 0.084(3) Uani 0.50 1 d P B 1
H37A H 0.7450 0.9826 0.3087 0.101 Uiso 1 1 calc R B 1
H37B H 0.7866 0.8341 0.3331 0.101 Uiso 1 1 calc R B 1
C38 C 0.9247(15) 0.8951(13) 0.3601(10) 0.144(5) Uani 0.50 1 d P B 1
H38A H 0.9673 0.8123 0.3883 0.216 Uiso 1 1 calc R B 1
H38B H 0.8830 0.9624 0.3943 0.216 Uiso 1 1 calc R B 1
H38C H 0.9973 0.9094 0.3306 0.216 Uiso 1 1 calc R B 1
C37' C 0.9320(13) 0.8546(8) 0.3147(4) 0.061(2) Uani 0.50 1 d P B 2
C38' C 0.7761(16) 0.9388(16) 0.3519(6) 0.128(6) Uani 0.50 1 d P B 2
C39 C 1.0811(3) 0.6861(3) 0.08226(19) 0.0579(8) Uani 1 1 d . B .
H39A H 1.1251 0.6674 0.1318 0.069 Uiso 1 1 calc R . .
H39B H 1.0956 0.7591 0.0579 0.069 Uiso 1 1 calc R . .
C40 C 1.1574(4) 0.5687(5) 0.0368(3) 0.0885(13) Uani 1 1 d . . .
H40A H 1.2577 0.5501 0.0332 0.133 Uiso 1 1 calc R . .
H40B H 1.1162 0.5869 -0.0128 0.133 Uiso 1 1 calc R . .
H40C H 1.1464 0.4951 0.0612 0.133 Uiso 1 1 calc R . .
C41 C 0.8435(4) 0.7691(4) 0.02062(18) 0.0624(9) Uani 1 1 d . B .
H41A H 0.7457 0.7801 0.0309 0.075 Uiso 1 1 calc R . .
H41B H 0.8845 0.7018 -0.0144 0.075 Uiso 1 1 calc R . .
C42 C 0.8387(6) 0.8927(5) -0.0166(3) 0.1085(17) Uani 1 1 d . . .
H42A H 0.7826 0.9145 -0.0620 0.163 Uiso 1 1 calc R . .
H42B H 0.9347 0.8825 -0.0286 0.163 Uiso 1 1 calc R . .
H42C H 0.7957 0.9610 0.0168 0.163 Uiso 1 1 calc R . .
B3 B 0.6500(3) 0.6705(3) 0.15959(18) 0.0400(7) Uani 1 1 d . . .
H3 H 0.7480 0.5925 0.1391 0.048 Uiso 1 1 calc R . .
B4 B 0.6065(3) 0.8156(3) 0.20148(18) 0.0396(7) Uani 1 1 d . . .
H4 H 0.6593 0.8781 0.2146 0.119(16) Uiso 1 1 calc R . .
B5 B 0.5272(3) 0.7934(3) 0.28574(19) 0.0406(8) Uani 1 1 d . . .
H5 H 0.5821 0.8025 0.3356 0.106(14) Uiso 1 1 calc R . .
B6 B 0.4033(3) 0.6469(3) 0.2171(2) 0.0467(8) Uani 1 1 d . . .
H10 H 0.3384 0.5905 0.2237 0.056 Uiso 1 1 calc R . .
B7 B 0.4888(4) 0.6622(3) 0.1315(2) 0.0459(8) Uani 1 1 d . . .
H6 H 0.4797 0.6166 0.0808 0.055 Uiso 1 1 calc R . .
B8 B 0.4986(4) 0.8147(3) 0.1254(2) 0.0459(8) Uani 1 1 d . . .
H7 H 0.4957 0.8684 0.0709 0.055 Uiso 1 1 calc R . .
B9 B 0.4170(3) 0.8931(3) 0.20941(19) 0.0431(8) Uani 1 1 d . . .
H8 H 0.3586 0.9991 0.2105 0.052 Uiso 1 1 calc R . .
B10 B 0.3593(4) 0.7894(3) 0.2635(2) 0.0464(8) Uani 1 1 d . . .
H9 H 0.2639 0.8269 0.2997 0.056 Uiso 1 1 calc R . .
B11 B 0.3438(4) 0.7988(3) 0.1640(2) 0.0490(9) Uani 1 1 d . . .
H11 H 0.2395 0.8431 0.1345 0.059 Uiso 1 1 calc R . .
N1 N 0.9206(3) 0.8538(2) 0.23442(15) 0.0526(7) Uani 1 1 d . . .
H01A H 1.0165 0.8151 0.2448 0.063 Uiso 1 1 calc R B 1
N2 N 0.9649(3) 0.5635(2) 0.24561(14) 0.0459(6) Uani 1 1 d . . .
N3 N 0.9263(3) 0.7242(2) 0.09117(14) 0.0468(6) Uani 1 1 d . . .

loop_
_atom_site_aniso_label
_atom_site_aniso_U_11
_atom_site_aniso_U_22
_atom_site_aniso_U_33
_atom_site_aniso_U_23
_atom_site_aniso_U_13
_atom_site_aniso_U_12
Ti1 0.0375(4) 0.0355(3) 0.0426(4) -0.0047(2) -0.0015(2) -0.0168(2)
Cl1 0.121(4) 0.142(4) 0.301(9) -0.064(5) -0.037(4) -0.002(3)
Cl2 0.189(6) 0.219(7) 0.307(10) -0.067(6) -0.041(5) -0.132(6)
Cl1' 0.090(2) 0.164(4) 0.155(3) -0.064(3) 0.039(2) -0.047(3)
Cl2' 0.198(6) 0.158(5) 0.201(5) 0.004(4) -0.029(4) -0.104(4)
C3 0.104(4) 0.089(3) 0.136(5) -0.029(3) 0.024(3) -0.030(3)
C1 0.0334(15) 0.0357(15) 0.0517(17) -0.0004(12) -0.0022(12) -0.0154(12)
C2 0.0374(15) 0.0351(15) 0.0512(17) -0.0032(12) -0.0064(12) -0.0181(12)
C10 0.0509(18) 0.0443(17) 0.0612(19) 0.0048(14) 0.0018(15) -0.0195(14)
C11 0.0542(19) 0.0473(17) 0.0556(19) 0.0100(15) 0.0001(15) -0.0205(15)
C12 0.064(2) 0.076(2) 0.069(2) 0.0002(19) 0.0049(18) -0.0351(19)
C13 0.060(2) 0.098(3) 0.089(3) -0.001(3) 0.020(2) -0.026(2)
C14 0.098(3) 0.086(3) 0.065(3) -0.005(2) 0.019(2) -0.024(3)
C15 0.115(4) 0.092(3) 0.054(2) -0.005(2) -0.002(2) -0.050(3)
C16 0.077(2) 0.078(2) 0.060(2) 0.0060(19) -0.0039(18) -0.042(2)
C20 0.0386(15) 0.0346(15) 0.0634(19) -0.0060(13) -0.0017(13) -0.0161(12)
C21 0.0405(15) 0.0316(14) 0.0493(17) -0.0035(12) -0.0025(12) -0.0141(12)
C22 0.099(3) 0.0493(19) 0.052(2) -0.0059(15) 0.0070(18) -0.0397(19)
C23 0.125(3) 0.054(2) 0.055(2) -0.0086(17) -0.021(2) -0.039(2)
C24 0.078(2) 0.0430(18) 0.088(3) -0.0018(18) -0.025(2) -0.0306(17)
C25 0.060(2) 0.0469(18) 0.087(3) -0.0018(17) -0.0007(18) -0.0321(16)
C26 0.0586(19) 0.0441(17) 0.0564(19) -0.0045(14) 0.0028(15) -0.0263(15)
C31 0.0482(18) 0.0521(18) 0.0575(19) 0.0000(15) -0.0079(14) -0.0213(15)
C32 0.097(3) 0.103(3) 0.057(2) 0.006(2) -0.023(2) -0.050(3)
C33 0.0425(18) 0.0516(19) 0.074(2) 0.0005(16) -0.0019(15) -0.0141(15)
C34 0.060(2) 0.060(2) 0.143(4) -0.035(3) 0.016(2) -0.0133(19)
C35 0.066(2) 0.0466(18) 0.075(2) 0.0008(16) -0.0079(17) -0.0286(16)
C36 0.064(2) 0.052(2) 0.116(3) -0.012(2) 0.000(2) -0.0301(18)
C37 0.067(7) 0.073(6) 0.127(10) 0.010(6) -0.029(7) -0.043(5)
C38 0.128(11) 0.105(9) 0.207(18) 0.025(10) -0.061(11) -0.060(8)
C37' 0.100(8) 0.075(5) 0.034(4) -0.030(3) -0.009(4) -0.055(5)
C38' 0.134(12) 0.208(15) 0.085(7) -0.096(9) 0.055(7) -0.101(11)
C39 0.057(2) 0.068(2) 0.063(2) -0.0037(16) 0.0056(16) -0.0398(17)
C40 0.069(3) 0.101(3) 0.095(3) -0.031(3) 0.035(2) -0.033(2)
C41 0.064(2) 0.080(2) 0.0490(19) 0.0007(17) -0.0011(16) -0.0365(19)
C42 0.149(5) 0.093(3) 0.087(3) 0.031(3) -0.040(3) -0.058(3)
B3 0.0407(18) 0.0331(16) 0.0485(18) -0.0069(14) -0.0020(14) -0.0170(14)
B4 0.0403(17) 0.0315(16) 0.0501(19) -0.0054(14) -0.0045(14) -0.0176(13)
B5 0.0373(17) 0.0332(16) 0.0507(19) -0.0030(14) -0.0040(14) -0.0140(13)
B6 0.0372(18) 0.0363(18) 0.071(2) 0.0007(16) -0.0087(16) -0.0197(15)
B7 0.0472(19) 0.0415(18) 0.053(2) -0.0009(15) -0.0135(15) -0.0220(15)
B8 0.051(2) 0.0390(18) 0.051(2) 0.0010(15) -0.0107(15) -0.0221(15)
B9 0.0384(18) 0.0325(16) 0.058(2) 0.0004(15) -0.0055(15) -0.0154(14)
B10 0.0341(17) 0.0363(17) 0.068(2) -0.0021(16) -0.0004(15) -0.0140(14)
B11 0.0425(19) 0.0402(18) 0.066(2) 0.0042(16) -0.0178(16) -0.0190(15)
N1 0.0584(16) 0.0398(14) 0.0606(17) -0.0099(12) -0.0071(12) -0.0200(12)
N2 0.0435(14) 0.0439(14) 0.0529(15) 0.0003(11) -0.0060(11) -0.0213(11)
N3 0.0487(15) 0.0495(14) 0.0495(14) -0.0071(11) 0.0036(11) -0.0273(12)

loop_
_geom_bond_atom_site_label_1
_geom_bond_atom_site_label_2
_geom_bond_distance
_geom_bond_site_symmetry_2
_geom_bond_publ_flag
Ti1 N3 1.867(2) . ?
Ti1 N2 1.879(2) . ?
Ti1 N1 2.225(2) . ?
Ti1 B4 2.283(3) . ?
Ti1 B3 2.379(3) . ?
Cl1 C3 1.627(7) . ?
Cl2 C3 1.655(8) . ?
Cl1' C3 1.661(7) . ?
Cl2' C3 1.760(8) . ?
C1 C10 1.537(4) . ?
C1 C2 1.585(4) . ?
C1 B5 1.625(4) . ?
C1 B10 1.729(4) . ?
C1 B6 1.735(4) . ?
C2 C20 1.530(4) . ?
C2 B3 1.622(4) . ?
C2 B6 1.713(4) . ?
C2 B7 1.720(4) . ?
C10 C11 1.505(5) . ?
C11 C16 1.367(5) . ?
C11 C12 1.387(5) . ?
C12 C13 1.384(5) . ?
C13 C14 1.359(6) . ?
C14 C15 1.369(6) . ?
C15 C16 1.386(6) . ?
C20 C21 1.515(4) . ?
C21 C22 1.373(4) . ?
C21 C26 1.382(4) . ?
C22 C23 1.383(5) . ?
C23 C24 1.369(5) . ?
C24 C25 1.361(5) . ?
C25 C26 1.373(4) . ?
C31 N2 1.457(4) . ?
C31 C32 1.537(5) . ?
C33 N2 1.475(4) . ?
C33 C34 1.516(5) . ?
C35 N1 1.479(4) . ?
C35 C36 1.507(5) . ?
C37 C38 1.321(15) . ?
C37 N1 1.707(13) . ?
C37' N1 1.439(7) . ?
C37' C38' 1.631(16) . ?
C39 N3 1.466(4) . ?
C39 C40 1.519(5) . ?
C41 N3 1.469(4) . ?
C41 C42 1.488(6) . ?
B3 B4 1.743(4) . ?
B3 B7 1.783(4) . ?
B3 B8 1.796(4) . ?
B4 B5 1.737(5) . ?
B4 B9 1.771(4) . ?
B4 B8 1.777(4) . ?
B5 B9 1.783(4) . ?
B5 B10 1.797(4) . ?
B6 B10 1.758(5) . ?
B6 B7 1.770(5) . ?
B6 B11 1.772(5) . ?
B7 B11 1.764(5) . ?
B7 B8 1.774(4) . ?
B8 B11 1.783(5) . ?
B8 B9 1.801(5) . ?
B9 B10 1.743(4) . ?
B9 B11 1.793(4) . ?
B10 B11 1.775(5) . ?
